data_7035251
loop_
_publ_author_name
'Bag, Partha Pratim'
'Wang, Xu-Sheng'
'Cao, Rong'

_publ_section_title
;
 Microwave-assisted large scale synthesis of lanthanide metal-organic
 frameworks (Ln-MOFs), having a preferred conformation and
 photoluminescence properties.
;
_journal_issue 26
_journal_name_full 'Dalton transactions (Cambridge, England : 2003)'
_journal_page_first 11954
_journal_page_last 11962
_journal_paper_doi 10.1039/c5dt01598g
_journal_volume 44
_journal_year 2015
_chemical_formula_sum 'C30 H27 Cl N5 O14 Tb'
_chemical_formula_weight 875.94
_chemical_name_systematic
; 
 ? 
;
_space_group_IT_number 2
_symmetry_cell_setting triclinic
_symmetry_space_group_name_Hall '-P 1'
_symmetry_space_group_name_H-M 'P -1'
_atom_sites_solution_hydrogens geom
_atom_sites_solution_primary direct
_atom_sites_solution_secondary difmap
_audit_creation_method SHELXL-97
_audit_update_record
;
2015-03-10 deposited with the CCDC.
2015-05-26 downloaded from the CCDC.
;
_cell_angle_alpha 106.349(2)
_cell_angle_beta 98.6290(10)
_cell_angle_gamma 100.060(2)
_cell_formula_units_Z 2
_cell_length_a 9.53070(10)
_cell_length_b 12.7016(3)
_cell_length_c 18.8199(3)
_cell_measurement_reflns_used 7009
_cell_measurement_temperature 100(2)
_cell_measurement_theta_max 73.4400
_cell_measurement_theta_min 4.8050
_cell_volume 2104.13(7)
_computing_cell_refinement 'CrysAlisPro, Agilent Technologies, Version 1.171.37.33'
_computing_data_collection 'CrysAlisPro, Agilent Technologies, Version 1.171.37.33'
_computing_data_reduction 'CrysAlisPro, Agilent Technologies, Version 1.171.37.33'
_computing_structure_refinement 'SHELXL-97 (Sheldrick, 2008)'
_computing_structure_solution 'SHELXS-97 (Sheldrick, 2008)'
_diffrn_ambient_temperature 100(2)
_diffrn_measured_fraction_theta_full 0.985
_diffrn_measured_fraction_theta_max 0.985
_diffrn_radiation_monochromator graphite
_diffrn_radiation_source 'fine-focus sealed tube'
_diffrn_radiation_type MoK\a
_diffrn_radiation_wavelength 0.71073
_diffrn_reflns_av_R_equivalents 0.0268
_diffrn_reflns_av_sigmaI/netI 0.0383
_diffrn_reflns_limit_h_max 12
_diffrn_reflns_limit_h_min -12
_diffrn_reflns_limit_k_max 16
_diffrn_reflns_limit_k_min -15
_diffrn_reflns_limit_l_max 23
_diffrn_reflns_limit_l_min -24
_diffrn_reflns_number 20569
_diffrn_reflns_theta_full 28.27
_diffrn_reflns_theta_max 28.27
_diffrn_reflns_theta_min 2.85
_exptl_absorpt_coefficient_mu 1.806
_exptl_absorpt_correction_T_max 0.939
_exptl_absorpt_correction_T_min 0.862
_exptl_absorpt_correction_type multi-scan
_exptl_absorpt_process_details 'CrysAlisPro, Agilent Technologies, Version 1.171.37.33'
_exptl_crystal_colour colourless
_exptl_crystal_density_diffrn 1.383
_exptl_crystal_density_method 'not measured'
_exptl_crystal_description block
_exptl_crystal_F_000 872
_exptl_crystal_size_max 0.0825
_exptl_crystal_size_mid 0.0545
_exptl_crystal_size_min 0.0350
_platon_squeeze_details
;
;
_refine_diff_density_max 6.070
_refine_diff_density_min -4.504
_refine_diff_density_rms 0.220
_refine_ls_extinction_method none
_refine_ls_goodness_of_fit_ref 1.091
_refine_ls_hydrogen_treatment mixed
_refine_ls_matrix_type full
_refine_ls_number_parameters 439
_refine_ls_number_reflns 8882
_refine_ls_number_restraints 0
_refine_ls_restrained_S_all 1.091
_refine_ls_R_factor_all 0.0675
_refine_ls_R_factor_gt 0.0622
_refine_ls_shift/su_max 0.002
_refine_ls_shift/su_mean 0.000
_refine_ls_structure_factor_coef Fsqd
_refine_ls_weighting_details 'calc w=1/[\s^2^(Fo^2^)+(0.1185P)^2^+10.0078P] where P=(Fo^2^+2Fc^2^)/3'
_refine_ls_weighting_scheme calc
_refine_ls_wR_factor_gt 0.1771
_refine_ls_wR_factor_ref 0.1828
_reflns_number_gt 7977
_reflns_number_total 8879
_reflns_threshold_expression >2sigma(I)
_cod_data_source_file c5dt01598g2.cif
_cod_data_source_block tb_final
_cod_depositor_comments 'Adding full bibliography for 7035246--7035254.cif.'
_cod_original_cell_volume 2104.13(6)
_cod_database_code 7035251

loop_
_symmetry_equiv_pos_as_xyz
'x, y, z'
'-x, -y, -z'

loop_
_atom_site_label
_atom_site_type_symbol
_atom_site_fract_x
_atom_site_fract_y
_atom_site_fract_z
_atom_site_U_iso_or_equiv
_atom_site_adp_type
_atom_site_occupancy
_atom_site_symmetry_multiplicity
_atom_site_calc_flag
_atom_site_refinement_flags
Tb1 Tb -0.23336(3) 0.98367(2) -0.003313(13) 0.01807(12) Uani 1 1 d .
N2 N 0.0003(5) 0.1482(4) -0.3202(3) 0.0169(9) Uani 1 1 d .
O6 O -0.3136(4) 0.0240(4) -0.8828(2) 0.0244(10) Uani 1 1 d .
O4 O -0.1391(4) 0.0653(4) -0.0960(2) 0.0234(9) Uani 1 1 d .
O2 O 0.0087(4) 0.8907(4) -0.0738(2) 0.0207(8) Uani 1 1 d .
N1 N -0.0418(6) 0.6074(4) -0.3252(3) 0.0193(10) Uani 1 1 d .
O1 O -0.2302(5) 0.8227(4) -0.1122(2) 0.0248(9) Uani 1 1 d .
O3 O 0.1053(4) 0.1200(4) -0.0634(2) 0.0222(9) Uani 1 1 d .
N3 N -0.4334(6) 0.1668(5) -0.6321(3) 0.0281(7) Uani 1 1 d .
C10 C -0.0800(6) 0.2310(5) -0.4223(3) 0.0159(11) Uani 1 1 d .
C30 C -0.4333(6) 0.0418(5) -0.8672(3) 0.0145(10) Uani 1 1 d .
C27 C -0.4354(6) 0.0820(5) -0.7840(3) 0.0158(10) Uani 1 1 d .
C8 C -0.0945(6) 0.4184(5) -0.4257(3) 0.0164(11) Uani 1 1 d .
C28 C -0.5621(6) 0.1022(5) -0.7596(3) 0.0197(12) Uani 1 1 d .
H28 H -0.6505 0.0870 -0.7956 0.024 Uiso 1 1 calc R
O9 O 0.4007(6) -0.3680(5) -0.2890(3) 0.0406(13) Uani 1 1 d .
O8 O -0.4162(5) 0.8095(4) -0.0063(3) 0.0364(12) Uani 1 1 d .
C25 C -0.3108(6) 0.1461(6) -0.6540(3) 0.0212(12) Uani 1 1 d .
H25 H -0.2241 0.1615 -0.6169 0.025 Uiso 1 1 calc R
C13 C -0.2282(7) 0.3750(6) -0.4767(3) 0.0222(12) Uani 1 1 d .
C9 C -0.0207(6) 0.3471(5) -0.3974(3) 0.0146(10) Uani 1 1 d .
C12 C -0.2909(6) 0.2586(6) -0.4979(3) 0.0233(13) Uani 1 1 d .
C11 C -0.2182(6) 0.1861(5) -0.4717(3) 0.0209(12) Uani 1 1 d .
C1 C -0.1021(6) 0.8232(5) -0.1202(3) 0.0193(11) Uani 1 1 d .
C20 C -0.0115(6) 0.1189(5) -0.1831(3) 0.0203(12) Uani 1 1 d .
O7 O -0.2801(6) 1.1747(4) 0.0252(3) 0.0389(13) Uani 1 1 d .
C26 C -0.3089(6) 0.1029(5) -0.7294(3) 0.0184(11) Uani 1 1 d .
H26 H -0.2218 0.0874 -0.7443 0.022 Uiso 1 1 calc R
C3 C 0.0593(7) 0.7374(5) -0.2028(4) 0.0257(13) Uani 1 1 d .
H3 H 0.1424 0.7807 -0.1645 0.031 Uiso 1 1 calc R
C23 C -0.0167(6) 0.1004(5) -0.1070(3) 0.0209(12) Uani 1 1 d .
C6 C -0.1981(7) 0.6758(5) -0.2467(3) 0.0237(13) Uani 1 1 d .
H6 H -0.2940 0.6765 -0.2386 0.028 Uiso 1 1 calc R
C15 C 0.1230(7) 0.3963(5) -0.3405(4) 0.0254(13) Uani 1 1 d .
H15A H 0.1603 0.3354 -0.3275 0.038 Uiso 1 1 calc R
H15B H 0.1081 0.4493 -0.2947 0.038 Uiso 1 1 calc R
H15C H 0.1935 0.4359 -0.3626 0.038 Uiso 1 1 calc R
C17 C 0.0066(7) 0.1540(5) -0.3996(3) 0.0213(12) Uani 1 1 d .
H17A H 0.1095 0.1801 -0.4019 0.026 Uiso 1 1 calc R
H17B H -0.0304 0.0774 -0.4365 0.026 Uiso 1 1 calc R
C18 C -0.1262(6) 0.1439(5) -0.2968(4) 0.0221(12) Uani 1 1 d .
H18 H -0.2101 0.1510 -0.3279 0.027 Uiso 1 1 calc R
C2 C -0.0795(6) 0.7424(5) -0.1912(3) 0.0197(11) Uani 1 1 d .
C29 C -0.5590(6) 0.1441(6) -0.6836(3) 0.0244(13) Uani 1 1 d .
H29 H -0.6456 0.1573 -0.6671 0.029 Uiso 1 1 calc R
C21 C 0.1178(7) 0.1251(6) -0.2087(4) 0.0279(14) Uani 1 1 d .
H21 H 0.2037 0.1203 -0.1780 0.033 Uiso 1 1 calc R
C19 C -0.1339(6) 0.1295(5) -0.2282(3) 0.0206(12) Uani 1 1 d .
H19 H -0.2232 0.1267 -0.2114 0.025 Uiso 1 1 calc R
C4 C 0.0756(7) 0.6688(5) -0.2707(4) 0.0252(13) Uani 1 1 d .
H4 H 0.1706 0.6648 -0.2792 0.030 Uiso 1 1 calc R
C5 C -0.1778(7) 0.6082(5) -0.3139(3) 0.0236(12) Uani 1 1 d .
H5 H -0.2596 0.5622 -0.3522 0.028 Uiso 1 1 calc R
C7 C -0.0210(7) 0.5430(5) -0.4013(3) 0.0227(12) Uani 1 1 d .
H7A H 0.0846 0.5510 -0.3999 0.027 Uiso 1 1 calc R
H7B H -0.0610 0.5761 -0.4394 0.027 Uiso 1 1 calc R
C24 C -0.4407(7) 0.2107(7) -0.5497(3) 0.0338(17) Uani 1 1 d .
H24A H -0.4933 0.1486 -0.5348 0.041 Uiso 1 1 calc R
H24B H -0.4968 0.2702 -0.5430 0.041 Uiso 1 1 calc R
C14 C -0.3119(8) 0.4481(7) -0.5099(4) 0.0371(18) Uani 1 1 d .
H14A H -0.3882 0.4653 -0.4818 0.056 Uiso 1 1 calc R
H14B H -0.3566 0.4075 -0.5633 0.056 Uiso 1 1 calc R
H14C H -0.2449 0.5184 -0.5058 0.056 Uiso 1 1 calc R
C22 C 0.1218(7) 0.1382(6) -0.2784(4) 0.0258(13) Uani 1 1 d .
H22 H 0.2094 0.1403 -0.2968 0.031 Uiso 1 1 calc R
C16 C -0.2824(9) 0.0608(7) -0.4969(4) 0.043(2) Uani 1 1 d .
H16A H -0.2821 0.0352 -0.4524 0.064 Uiso 1 1 calc R
H16B H -0.2240 0.0212 -0.5293 0.064 Uiso 1 1 calc R
H16C H -0.3828 0.0447 -0.5254 0.064 Uiso 1 1 calc R
Cl1 Cl -0.5021(3) 0.1333(3) -0.3196(2) 0.0805(9) Uani 1 1 d .
N5 N -0.0983(6) -0.1627(5) -0.3999(3) 0.0281(7) Uani 1 1 d .
O10 O 0.3830(7) -0.3133(8) -0.1716(4) 0.068(2) Uani 1 1 d .
N4 N 0.4238(6) -0.3728(5) -0.2246(3) 0.0281(7) Uani 1 1 d .
O11 O 0.4900(7) -0.4466(6) -0.2142(4) 0.0537(9) Uani 1 1 d .
O5 O -0.5460(7) 0.0302(6) -0.9131(4) 0.0537(9) Uani 1 1 d .
O12 O -0.0090(7) -0.1093(6) -0.4261(4) 0.0537(9) Uani 1 1 d .
O14 O -0.2127(11) -0.2507(11) -0.4269(5) 0.098(3) Uani 1 1 d .
O13 O -0.0349(15) -0.1551(15) -0.3473(12) 0.237(13) Uani 1 1 d .

loop_
_atom_site_aniso_label
_atom_site_aniso_U_11
_atom_site_aniso_U_22
_atom_site_aniso_U_33
_atom_site_aniso_U_23
_atom_site_aniso_U_13
_atom_site_aniso_U_12
Tb1 0.01607(17) 0.02729(19) 0.00980(17) 0.00179(12) 0.00182(11) 0.00975(12)
N2 0.020(2) 0.020(2) 0.014(2) 0.0051(18) 0.0082(18) 0.0097(18)
O6 0.0130(19) 0.051(3) 0.0074(18) 0.0024(18) 0.0033(15) 0.0139(18)
O4 0.015(2) 0.041(3) 0.023(2) 0.0189(19) 0.0055(16) 0.0128(18)
O2 0.017(2) 0.024(2) 0.015(2) -0.0015(16) -0.0010(15) 0.0059(16)
N1 0.026(3) 0.014(2) 0.017(2) 0.0001(18) 0.010(2) 0.0062(18)
O1 0.018(2) 0.028(2) 0.020(2) -0.0064(17) 0.0033(16) 0.0088(16)
O3 0.016(2) 0.032(2) 0.025(2) 0.0156(18) 0.0041(16) 0.0104(16)
N3 0.0224(16) 0.0427(19) 0.0282(17) 0.0157(14) 0.0122(13) 0.0173(14)
C10 0.018(3) 0.021(3) 0.007(2) 0.001(2) 0.006(2) 0.002(2)
C30 0.012(2) 0.024(3) 0.005(2) 0.002(2) -0.0025(18) 0.0064(19)
C27 0.011(2) 0.025(3) 0.011(3) 0.004(2) 0.0035(19) 0.006(2)
C8 0.023(3) 0.019(3) 0.006(2) -0.001(2) 0.006(2) 0.008(2)
C28 0.012(2) 0.037(3) 0.008(3) 0.003(2) 0.0020(19) 0.006(2)
O9 0.028(3) 0.041(3) 0.042(3) -0.001(2) 0.006(2) 0.004(2)
O8 0.022(2) 0.035(3) 0.056(3) 0.024(2) 0.006(2) 0.0045(19)
C25 0.013(3) 0.039(3) 0.007(3) 0.001(2) 0.001(2) 0.006(2)
C13 0.024(3) 0.039(3) 0.006(2) 0.003(2) 0.006(2) 0.018(2)
C9 0.015(2) 0.020(3) 0.006(2) 0.0001(19) 0.0022(19) 0.004(2)
C12 0.015(3) 0.044(4) 0.005(2) -0.001(2) 0.003(2) 0.006(2)
C11 0.021(3) 0.029(3) 0.007(2) -0.001(2) 0.006(2) -0.001(2)
C1 0.021(3) 0.019(3) 0.013(3) -0.004(2) 0.000(2) 0.011(2)
C20 0.019(3) 0.029(3) 0.021(3) 0.015(2) 0.008(2) 0.011(2)
O7 0.035(3) 0.035(3) 0.034(3) -0.008(2) -0.012(2) 0.023(2)
C26 0.011(2) 0.033(3) 0.008(2) 0.002(2) -0.0015(19) 0.006(2)
C3 0.017(3) 0.024(3) 0.027(3) -0.005(2) 0.002(2) 0.006(2)
C23 0.020(3) 0.032(3) 0.019(3) 0.015(2) 0.006(2) 0.014(2)
C6 0.018(3) 0.027(3) 0.020(3) -0.005(2) 0.008(2) 0.004(2)
C15 0.021(3) 0.026(3) 0.021(3) 0.000(2) -0.004(2) 0.002(2)
C17 0.027(3) 0.024(3) 0.017(3) 0.007(2) 0.012(2) 0.010(2)
C18 0.016(3) 0.032(3) 0.024(3) 0.014(3) 0.006(2) 0.011(2)
C2 0.019(3) 0.021(3) 0.019(3) 0.001(2) 0.006(2) 0.008(2)
C29 0.008(2) 0.049(4) 0.013(3) 0.003(3) 0.002(2) 0.007(2)
C21 0.019(3) 0.048(4) 0.030(3) 0.024(3) 0.009(3) 0.019(3)
C19 0.016(3) 0.031(3) 0.022(3) 0.015(2) 0.007(2) 0.011(2)
C4 0.019(3) 0.024(3) 0.029(3) 0.000(3) 0.010(2) 0.007(2)
C5 0.023(3) 0.025(3) 0.018(3) -0.003(2) 0.005(2) 0.007(2)
C7 0.036(3) 0.020(3) 0.015(3) 0.003(2) 0.014(2) 0.010(2)
C24 0.018(3) 0.068(5) 0.011(3) 0.002(3) 0.006(2) 0.013(3)
C14 0.040(4) 0.062(5) 0.018(3) 0.013(3) 0.006(3) 0.035(4)
C22 0.020(3) 0.039(4) 0.032(3) 0.020(3) 0.014(3) 0.018(3)
C16 0.041(4) 0.034(4) 0.032(4) -0.002(3) -0.002(3) -0.019(3)
Cl1 0.0318(12) 0.090(2) 0.093(2) 0.0006(17) 0.0049(12) -0.0001(12)
N5 0.0224(16) 0.0427(19) 0.0282(17) 0.0157(14) 0.0122(13) 0.0173(14)
O10 0.046(4) 0.116(6) 0.036(3) 0.000(4) 0.009(3) 0.041(4)
N4 0.0224(16) 0.0427(19) 0.0282(17) 0.0157(14) 0.0122(13) 0.0173(14)
O11 0.058(2) 0.062(2) 0.048(2) 0.0186(18) 0.0170(17) 0.0258(18)
O5 0.058(2) 0.062(2) 0.048(2) 0.0186(18) 0.0170(17) 0.0258(18)
O12 0.058(2) 0.062(2) 0.048(2) 0.0186(18) 0.0170(17) 0.0258(18)
O14 0.080(6) 0.167(10) 0.061(5) 0.041(6) 0.020(4) 0.056(7)
O13 0.106(9) 0.218(17) 0.36(3) 0.223(18) -0.135(13) -0.096(10)

loop_
_atom_type_symbol
_atom_type_description
_atom_type_scat_dispersion_real
_atom_type_scat_dispersion_imag
_atom_type_scat_source
C C 0.0033 0.0016 'International Tables Vol C Tables 4.2.6.8 and 6.1.1.4'
H H 0.0000 0.0000 'International Tables Vol C Tables 4.2.6.8 and 6.1.1.4'
Cl Cl 0.1484 0.1585 'International Tables Vol C Tables 4.2.6.8 and 6.1.1.4'
N N 0.0061 0.0033 'International Tables Vol C Tables 4.2.6.8 and 6.1.1.4'
Tb Tb -0.1723 4.1537 'International Tables Vol C Tables 4.2.6.8 and 6.1.1.4'
O O 0.0106 0.0060 'International Tables Vol C Tables 4.2.6.8 and 6.1.1.4'

loop_
_geom_angle_atom_site_label_1
_geom_angle_atom_site_label_2
_geom_angle_atom_site_label_3
_geom_angle
_geom_angle_site_symmetry_1
_geom_angle_site_symmetry_3
O5 Tb1 O2 144.7(2) 2_464 2_575
O5 Tb1 O3 143.1(2) 2_464 2_565
O2 Tb1 O3 72.07(15) 2_575 2_565
O5 Tb1 O6 99.99(18) 2_464 1_566
O2 Tb1 O6 83.16(14) 2_575 1_566
O3 Tb1 O6 76.86(15) 2_565 1_566
O5 Tb1 O1 78.91(19) 2_464 .
O2 Tb1 O1 120.48(14) 2_575 .
O3 Tb1 O1 81.01(15) 2_565 .
O6 Tb1 O1 140.31(16) 1_566 .
O5 Tb1 O7 73.1(2) 2_464 .
O2 Tb1 O7 74.34(15) 2_575 .
O3 Tb1 O7 136.98(16) 2_565 .
O6 Tb1 O7 73.15(18) 1_566 .
O1 Tb1 O7 140.31(17) . .
O5 Tb1 O4 79.05(19) 2_464 1_565
O2 Tb1 O4 79.03(15) 2_575 1_565
O3 Tb1 O4 124.06(14) 2_565 1_565
O6 Tb1 O4 145.37(16) 1_566 1_565
O1 Tb1 O4 73.98(16) . 1_565
O7 Tb1 O4 73.54(18) . 1_565
O5 Tb1 O8 72.0(2) 2_464 .
O2 Tb1 O8 140.02(16) 2_575 .
O3 Tb1 O8 72.15(15) 2_565 .
O6 Tb1 O8 71.88(18) 1_566 .
O1 Tb1 O8 70.14(17) . .
O7 Tb1 O8 124.34(18) . .
O4 Tb1 O8 137.26(17) 1_565 .
C18 N2 C22 122.3(5) . .
C18 N2 C17 120.0(5) . .
C22 N2 C17 117.5(5) . .
C30 O6 Tb1 130.9(3) . 1_544
C23 O4 Tb1 135.9(4) . 1_545
C1 O2 Tb1 173.8(4) . 2_575
C5 N1 C4 121.0(5) . .
C5 N1 C7 119.4(5) . .
C4 N1 C7 119.5(5) . .
C1 O1 Tb1 110.1(3) . .
C23 O3 Tb1 135.9(4) . 2_565
C25 N3 C29 120.9(6) . .
C25 N3 C24 122.2(5) . .
C29 N3 C24 116.8(5) . .
C9 C10 C11 120.2(5) . .
C9 C10 C17 119.7(5) . .
C11 C10 C17 120.0(5) . .
O5 C30 O6 126.1(5) . .
O5 C30 C27 118.1(5) . .
O6 C30 C27 115.8(4) . .
C26 C27 C28 118.2(5) . .
C26 C27 C30 120.6(5) . .
C28 C27 C30 121.2(5) . .
C13 C8 C9 120.7(5) . .
C13 C8 C7 121.2(5) . .
C9 C8 C7 118.0(5) . .
C29 C28 C27 119.9(5) . .
N3 C25 C26 120.8(5) . .
C8 C13 C12 118.8(6) . .
C8 C13 C14 123.0(6) . .
C12 C13 C14 118.2(6) . .
C10 C9 C8 119.8(5) . .
C10 C9 C15 120.3(5) . .
C8 C9 C15 120.0(5) . .
C11 C12 C13 121.3(5) . .
C11 C12 C24 119.0(6) . .
C13 C12 C24 119.7(6) . .
C12 C11 C10 119.0(5) . .
C12 C11 C16 121.3(6) . .
C10 C11 C16 119.7(6) . .
O1 C1 O2 123.7(5) . .
O1 C1 C2 118.0(5) . .
O2 C1 C2 118.3(5) . .
C21 C20 C19 118.5(5) . .
C21 C20 C23 119.9(5) . .
C19 C20 C23 121.5(5) . .
C25 C26 C27 119.7(5) . .
C4 C3 C2 119.1(6) . .
O4 C23 O3 127.9(5) . .
O4 C23 C20 116.8(5) . .
O3 C23 C20 115.3(5) . .
C5 C6 C2 120.1(6) . .
C10 C17 N2 113.3(5) . .
N2 C18 C19 119.7(5) . .
C6 C2 C3 119.2(5) . .
C6 C2 C1 119.9(5) . .
C3 C2 C1 120.8(5) . .
N3 C29 C28 120.4(5) . .
C22 C21 C20 120.1(6) . .
C18 C19 C20 120.1(5) . .
N1 C4 C3 120.6(5) . .
N1 C5 C6 119.8(6) . .
N1 C7 C8 113.0(5) . .
N3 C24 C12 112.6(5) . .
N2 C22 C21 119.3(5) . .
O13 N5 O12 101.2(10) . .
O13 N5 O14 115.3(9) . .
O12 N5 O14 137.1(7) . .
O9 N4 O10 124.1(7) . .
O9 N4 O11 116.1(6) . .
O10 N4 O11 119.8(7) . .
C30 O5 Tb1 176.7(5) . 2_464
N5 O12 O13 35.5(4) . .
N5 O13 O12 43.3(8) . .

loop_
_geom_bond_atom_site_label_1
_geom_bond_atom_site_label_2
_geom_bond_distance
_geom_bond_site_symmetry_2
Tb1 O5 2.377(7) 2_464
Tb1 O2 2.409(4) 2_575
Tb1 O3 2.414(4) 2_565
Tb1 O6 2.448(4) 1_566
Tb1 O1 2.462(4) .
Tb1 O7 2.467(5) .
Tb1 O4 2.468(4) 1_565
Tb1 O8 2.547(5) .
N2 C18 1.342(7) .
N2 C22 1.346(8) .
N2 C17 1.526(7) .
O6 C30 1.262(7) .
O6 Tb1 2.448(4) 1_544
O4 C23 1.242(7) .
O4 Tb1 2.468(4) 1_545
O2 C1 1.265(7) .
O2 Tb1 2.409(4) 2_575
N1 C5 1.346(8) .
N1 C4 1.347(8) .
N1 C7 1.497(7) .
O1 C1 1.252(7) .
O3 C23 1.259(7) .
O3 Tb1 2.415(4) 2_565
N3 C25 1.339(8) .
N3 C29 1.353(8) .
N3 C24 1.511(8) .
C10 C9 1.397(8) .
C10 C11 1.413(8) .
C10 C17 1.493(8) .
C30 O5 1.232(8) .
C30 C27 1.507(7) .
C27 C26 1.393(7) .
C27 C28 1.395(7) .
C8 C13 1.392(8) .
C8 C9 1.407(8) .
C8 C7 1.520(8) .
C28 C29 1.372(8) .
O9 N4 1.219(8) .
C25 C26 1.375(8) .
C13 C12 1.411(10) .
C13 C14 1.523(9) .
C9 C15 1.515(7) .
C12 C11 1.395(9) .
C12 C24 1.518(8) .
C11 C16 1.510(9) .
C1 C2 1.508(8) .
C20 C21 1.387(8) .
C20 C19 1.387(8) .
C20 C23 1.521(8) .
C3 C4 1.376(9) .
C3 C2 1.382(8) .
C6 C5 1.376(8) .
C6 C2 1.378(8) .
C18 C19 1.365(8) .
C21 C22 1.373(9) .
N5 O13 1.050(15) .
N5 O12 1.241(9) .
N5 O14 1.335(13) .
O10 N4 1.229(8) .
N4 O11 1.259(9) .
O5 Tb1 2.377(7) 2_464
O12 O13 1.774(19) .

loop_
_platon_squeeze_void_nr
_platon_squeeze_void_average_x
_platon_squeeze_void_average_y
_platon_squeeze_void_average_z
_platon_squeeze_void_volume
_platon_squeeze_void_count_electrons
1 0.006 0.500 0.000 589.8 28.8
